data_8000070
loop_
_publ_author_name
'Yasuhiko Suzuki'
'Toshiyuki Oshiki'
'Hidetsugu Tanaka'
'Kazuhiko Takai'
'Terunori Fujita'

_publ_section_title
;
 A Novel Heteroligated Phenoxy-based Titanium Complex: Structure,
 Stability, and Ethylene Polymerization Behavior
;
_journal_issue 10
_journal_name_full 'Chemistry Letters'
_journal_page_first 1458
_journal_paper_doi 10.1246/cl.2005.1458
_journal_volume 34
_journal_year 2005
_chemical_formula_moiety 'C34 H43 Cl2 N O3 Ti '
_chemical_formula_sum 'C34 H43 Cl2 N O3 Ti'
_chemical_formula_weight 632.52
_space_group_IT_number 2
_symmetry_cell_setting triclinic
_symmetry_Int_Tables_number 2
_symmetry_space_group_name_Hall '-P 1'
_symmetry_space_group_name_H-M 'P -1'
_cell_angle_alpha 85.748(5)
_cell_angle_beta 89.698(1)
_cell_angle_gamma 76.677(7)
_cell_formula_units_Z 2
_cell_length_a 9.9193(2)
_cell_length_b 10.0822(4)
_cell_length_c 17.4856(3)
_cell_measurement_reflns_used 5180
_cell_measurement_temperature 296.2
_cell_measurement_theta_max 27.5
_cell_measurement_theta_min 2.4
_cell_volume 1696.84(9)
_computing_cell_refinement PROCESS-AUTO
_computing_data_collection PROCESS-AUTO
_computing_data_reduction 'teXsan Ver. 1.11'
_computing_publication_material 'teXsan Ver. 1.11'
_computing_structure_refinement 'teXsan Ver. 1.10'
_computing_structure_solution SIR92
_diffrn_detector_area_resol_mean 10.00
_diffrn_measured_fraction_theta_full 0.9033
_diffrn_measured_fraction_theta_max 0.9033
_diffrn_measurement_device_type 'Rigaku RAXIS-IV Imaging Plate'
_diffrn_measurement_method \w
_diffrn_radiation_type 'Mo K\a'
_diffrn_radiation_wavelength 0.7107
_diffrn_reflns_av_R_equivalents 0.051
_diffrn_reflns_limit_h_max 12
_diffrn_reflns_limit_h_min 0
_diffrn_reflns_limit_k_max 12
_diffrn_reflns_limit_k_min -12
_diffrn_reflns_limit_l_max 22
_diffrn_reflns_limit_l_min -22
_diffrn_reflns_number 13327
_diffrn_reflns_theta_full 27.48
_diffrn_reflns_theta_max 27.48
_exptl_absorpt_coefficient_mu 0.442
_exptl_absorpt_correction_T_max 0.943
_exptl_absorpt_correction_T_min 0.885
_exptl_absorpt_correction_type integration
_exptl_absorpt_process_details '(Higashi, 1999)'
_exptl_crystal_colour red
_exptl_crystal_density_diffrn 1.238
_exptl_crystal_density_method 'not measured'
_exptl_crystal_description platelet
_exptl_crystal_size_max 0.400
_exptl_crystal_size_mid 0.400
_exptl_crystal_size_min 0.300
_refine_diff_density_max 0.44
_refine_diff_density_min -0.56
_refine_ls_extinction_coef 0.009(2)
_refine_ls_extinction_method 'Zachariasen(1967) type 2 Gaussian isotropic'
_refine_ls_goodness_of_fit_ref 1.934
_refine_ls_hydrogen_treatment noref
_refine_ls_number_parameters 407
_refine_ls_number_reflns 6997
_refine_ls_R_factor_gt 0.0537
_refine_ls_shift/su_max 0.0315
_refine_ls_structure_factor_coef Fsqd
_refine_ls_weighting_details 'w = 1/[\s^2^(Fo^2^) + (0.03500(Max(Fo^2^,0) + 2Fc^2^)/3)^2^]'
_refine_ls_weighting_scheme calc
_refine_ls_wR_factor_ref 0.1392
_reflns_number_gt 5360
_reflns_number_total 6997
_reflns_threshold_expression F^2^>2.0\s(F^2^)
_cod_original_sg_symbol_H-M 'P -1         '
_cod_original_formula_sum 'C34 H43 Cl2 N O3 Ti '
_cod_database_code 8000070

loop_
_symmetry_equiv_pos_as_xyz
x,y,z
-x,-y,-z

loop_
_atom_site_label
_atom_site_type_symbol
_atom_site_fract_x
_atom_site_fract_y
_atom_site_fract_z
_atom_site_U_iso_or_equiv
_atom_site_adp_type
_atom_site_occupancy
_atom_site_calc_flag
_atom_site_refinement_flags
Ti Ti 0.76637(3) 0.01156(3) 0.30377(2) 0.03560(9) Uani 1.00 d .
Cl(1) Cl 0.91175(6) -0.14251(5) 0.38940(3) 0.0598(2) Uani 1.00 d .
Cl(2) Cl 0.60132(6) -0.11814(6) 0.30409(4) 0.0641(2) Uani 1.00 d .
O(1) O 0.8573(1) -0.0433(1) 0.21677(7) 0.0377(3) Uani 1.00 d .
O(2) O 0.6445(1) 0.1633(1) 0.25594(7) 0.0395(3) Uani 1.00 d .
O(3) O 0.6813(1) 0.1036(1) 0.40138(8) 0.0496(4) Uani 1.00 d .
N(1) N 0.9253(2) 0.1315(1) 0.30547(9) 0.0363(4) Uani 1.00 d .
C(1) C 0.9898(2) -0.0766(2) 0.1930(1) 0.0347(4) Uani 1.00 d .
C(2) C 1.0268(2) -0.1677(2) 0.1346(1) 0.0391(5) Uani 1.00 d .
C(3) C 1.1662(2) -0.2030(2) 0.1164(1) 0.0445(5) Uani 1.00 d .
C(4) C 1.2689(2) -0.1562(2) 0.1525(1) 0.0516(6) Uani 1.00 d .
C(5) C 1.2283(2) -0.0613(2) 0.2057(1) 0.0517(6) Uani 1.00 d .
C(6) C 1.0883(2) -0.0173(2) 0.2265(1) 0.0408(5) Uani 1.00 d .
C(7) C 0.9176(2) -0.2230(2) 0.0932(1) 0.0553(6) Uani 1.00 d .
C(8) C 0.8471(3) -0.3078(3) 0.1501(2) 0.0809(10) Uani 1.00 d .
C(9) C 0.9825(3) -0.3155(3) 0.0308(2) 0.089(1) Uani 1.00 d .
C(10) C 0.8077(3) -0.1016(3) 0.0547(2) 0.0836(9) Uani 1.00 d .
C(11) C 1.4200(2) -0.2037(3) 0.1313(2) 0.0781(9) Uani 1.00 d .
C(12) C 1.0460(2) 0.0991(2) 0.2748(1) 0.0463(6) Uani 1.00 d .
C(13A) C 1.1262(5) 0.2148(5) 0.2602(3) 0.048(1) Uani 0.50 d P
C(13B) C 1.1667(5) 0.1570(5) 0.3035(4) 0.060(2) Uani 0.50 d P
C(14A) C 1.0932(5) 0.2952(5) 0.1835(3) 0.068(2) Uani 0.50 d P
C(14B) C 1.2456(6) 0.0743(7) 0.3760(4) 0.087(2) Uani 0.50 d P
C(15) C 0.8893(2) 0.2561(2) 0.3452(1) 0.0402(5) Uani 1.00 d .
C(16) C 0.8170(2) 0.3760(2) 0.3060(1) 0.0554(6) Uani 1.00 d .
C(17) C 0.7847(3) 0.4967(2) 0.3443(2) 0.0667(7) Uani 1.00 d .
C(18) C 0.8258(3) 0.4952(2) 0.4188(2) 0.0712(8) Uani 1.00 d .
C(19) C 0.8969(3) 0.3753(3) 0.4573(1) 0.0675(8) Uani 1.00 d .
C(20) C 0.9270(2) 0.2546(2) 0.4205(1) 0.0526(6) Uani 1.00 d .
C(21) C 0.5355(2) 0.2630(2) 0.2719(1) 0.0366(5) Uani 1.00 d .
C(22) C 0.4575(2) 0.3427(2) 0.2103(1) 0.0415(5) Uani 1.00 d .
C(23) C 0.3482(2) 0.4500(2) 0.2299(1) 0.0542(6) Uani 1.00 d .
C(24) C 0.3097(2) 0.4763(2) 0.3049(1) 0.0581(6) Uani 1.00 d .
C(25) C 0.3856(2) 0.3951(2) 0.3634(1) 0.0563(6) Uani 1.00 d .
C(26) C 0.4990(2) 0.2861(2) 0.3490(1) 0.0462(5) Uani 1.00 d .
C(27) C 0.4910(2) 0.3115(2) 0.1268(1) 0.0477(5) Uani 1.00 d .
C(28) C 0.3896(3) 0.4099(2) 0.0697(1) 0.0682(7) Uani 1.00 d .
C(29) C 0.4747(2) 0.1663(2) 0.1150(1) 0.0598(7) Uani 1.00 d .
C(30) C 0.6385(2) 0.3238(2) 0.1066(1) 0.0606(7) Uani 1.00 d .
C(31) C 0.1884(3) 0.5929(3) 0.3203(2) 0.0860(9) Uani 1.00 d .
C(32) C 0.5785(3) 0.1989(2) 0.4120(1) 0.0563(6) Uani 1.00 d .
C(33A) C 0.5623(7) 0.2320(9) 0.4943(4) 0.067(2) Uani 0.50 d P
C(33B) C 0.5025(8) 0.2073(9) 0.4945(4) 0.071(2) Uani 0.50 d P
C(34A) C 0.6680(5) 0.1333(7) 0.5521(3) 0.081(2) Uani 0.50 d P
C(34B) C 0.5669(7) 0.3052(7) 0.5315(4) 0.096(2) Uani 0.50 d P
H(1) H 1.1932 -0.2631 0.0768 0.0534 Uiso 1.00 calc .
H(2) H 1.2964 -0.0245 0.2290 0.0620 Uiso 1.00 calc .
H(3) H 0.8043 -0.2524 0.1891 0.0970 Uiso 1.00 calc .
H(4) H 0.9145 -0.3832 0.1725 0.0970 Uiso 1.00 calc .
H(5) H 0.7790 -0.3403 0.1238 0.0970 Uiso 1.00 calc .
H(6) H 1.0260 -0.2653 -0.0058 0.1066 Uiso 1.00 calc .
H(7) H 1.0494 -0.3912 0.0534 0.1066 Uiso 1.00 calc .
H(8) H 0.9124 -0.3476 0.0062 0.1066 Uiso 1.00 calc .
H(9) H 0.8511 -0.0520 0.0177 0.1003 Uiso 1.00 calc .
H(10) H 0.7659 -0.0430 0.0926 0.1003 Uiso 1.00 calc .
H(11) H 0.7387 -0.1357 0.0302 0.1003 Uiso 1.00 calc .
H(12) H 1.4283 -0.2684 0.0938 0.0937 Uiso 1.00 calc .
H(13) H 1.4537 -0.1275 0.1113 0.0937 Uiso 1.00 calc .
H(14) H 1.4725 -0.2448 0.1757 0.0937 Uiso 1.00 calc .
H(15) H 1.2336 0.1667 0.2625 0.0779 Uiso 1.00 calc .
H(16) H 1.1350 0.2617 0.3072 0.0779 Uiso 1.00 calc .
H(17A) H 1.1479 0.3611 0.1774 0.0813 Uiso 0.50 calc P
H(17B) H 1.1811 0.0666 0.4155 0.1046 Uiso 0.50 calc P
H(18A) H 1.1132 0.2347 0.1436 0.0813 Uiso 0.50 calc P
H(18B) H 1.2918 -0.0144 0.3628 0.1046 Uiso 0.50 calc P
H(19A) H 0.9978 0.3401 0.1812 0.0813 Uiso 0.50 calc P
H(19B) H 1.3115 0.1206 0.3934 0.1046 Uiso 0.50 calc P
H(20) H 0.7899 0.3764 0.2540 0.0665 Uiso 1.00 calc .
H(21) H 0.7344 0.5793 0.3184 0.0800 Uiso 1.00 calc .
H(22) H 0.8052 0.5773 0.4444 0.0855 Uiso 1.00 calc .
H(23) H 0.9254 0.3752 0.5091 0.0810 Uiso 1.00 calc .
H(24) H 0.9735 0.1715 0.4475 0.0632 Uiso 1.00 calc .
H(25) H 0.2975 0.5081 0.1895 0.0650 Uiso 1.00 calc .
H(26) H 0.3613 0.4124 0.4150 0.0675 Uiso 1.00 calc .
H(27) H 0.3971 0.5011 0.0747 0.0818 Uiso 1.00 calc .
H(28) H 0.4120 0.3862 0.0188 0.0818 Uiso 1.00 calc .
H(29) H 0.2975 0.4028 0.0805 0.0818 Uiso 1.00 calc .
H(30) H 0.3821 0.1606 0.1256 0.0717 Uiso 1.00 calc .
H(31) H 0.4956 0.1462 0.0635 0.0717 Uiso 1.00 calc .
H(32) H 0.5364 0.1023 0.1487 0.0717 Uiso 1.00 calc .
H(33) H 0.7027 0.2641 0.1410 0.0728 Uiso 1.00 calc .
H(34) H 0.6582 0.2997 0.0556 0.0728 Uiso 1.00 calc .
H(35) H 0.6458 0.4153 0.1108 0.0728 Uiso 1.00 calc .
H(36) H 0.2193 0.6562 0.3495 0.1032 Uiso 1.00 calc .
H(37) H 0.1501 0.6377 0.2730 0.1032 Uiso 1.00 calc .
H(38) H 0.1199 0.5581 0.3480 0.1032 Uiso 1.00 calc .
H(39A) H 0.6363 0.2706 0.5089 0.0812 Uiso 0.50 calc P
H(39B) H 0.4782 0.2999 0.5072 0.0854 Uiso 0.50 calc P
H(40A) H 0.5638 0.1543 0.5327 0.0854 Uiso 0.50 calc P
H(40B) H 0.4213 0.1731 0.4921 0.0854 Uiso 0.50 calc P
H(41A) H 0.7309 0.0463 0.5549 0.0973 Uiso 0.50 calc P
H(41B) H 0.7139 0.1997 0.5680 0.0973 Uiso 0.50 calc P
H(42A) H 0.5775 0.2371 0.5730 0.1148 Uiso 0.50 calc P
H(42B) H 0.6028 0.2332 0.5716 0.1138 Uiso 0.50 calc P
H(43A) H 0.6388 0.3529 0.5338 0.1148 Uiso 0.50 calc P
H(43B) H 0.4796 0.3677 0.5350 0.1148 Uiso 0.50 calc P
H(44) H 0.5920 0.1298 0.5849 0.0973 Uiso 1.00 calc .

loop_
_atom_site_aniso_label
_atom_site_aniso_U_11
_atom_site_aniso_U_22
_atom_site_aniso_U_33
_atom_site_aniso_U_12
_atom_site_aniso_U_13
_atom_site_aniso_U_23
Ti 0.0337(2) 0.0353(2) 0.0347(2) -0.0005(1) 0.0008(1) -0.0061(1)
Cl(1) 0.0633(4) 0.0493(3) 0.0553(3) 0.0069(2) -0.0087(3) 0.0082(2)
Cl(2) 0.0518(3) 0.0658(3) 0.0814(4) -0.0246(3) 0.0132(3) -0.0138(3)
O(1) 0.0325(6) 0.0399(6) 0.0398(7) -0.0032(5) 0.0010(5) -0.0131(5)
O(2) 0.0372(7) 0.0423(6) 0.0323(7) 0.0059(5) 0.0011(5) -0.0078(5)
O(3) 0.0564(9) 0.0485(7) 0.0351(7) 0.0061(6) 0.0019(6) -0.0048(6)
N(1) 0.0394(8) 0.0325(7) 0.0355(8) -0.0029(6) -0.0005(6) -0.0090(6)
C(1) 0.0325(9) 0.0331(8) 0.0358(10) -0.0011(6) 0.0023(7) -0.0060(6)
C(2) 0.0387(9) 0.0371(9) 0.039(1) -0.0015(7) -0.0007(8) -0.0105(7)
C(3) 0.043(1) 0.044(1) 0.045(1) -0.0053(8) 0.0085(8) -0.0171(8)
C(4) 0.038(1) 0.058(1) 0.061(1) -0.0098(9) 0.0107(9) -0.0230(10)
C(5) 0.038(1) 0.061(1) 0.062(1) -0.0158(9) 0.0088(9) -0.0285(10)
C(6) 0.0383(10) 0.0412(10) 0.044(1) -0.0067(7) 0.0057(8) -0.0153(7)
C(7) 0.043(1) 0.061(1) 0.063(1) -0.0042(8) -0.0049(9) -0.0331(9)
C(8) 0.078(2) 0.079(2) 0.100(2) -0.041(1) 0.008(2) -0.031(1)
C(9) 0.060(2) 0.116(2) 0.096(2) -0.011(1) -0.001(1) -0.078(2)
C(10) 0.070(2) 0.100(2) 0.070(2) 0.010(1) -0.030(1) -0.030(1)
C(11) 0.043(1) 0.098(2) 0.101(2) -0.019(1) 0.024(1) -0.056(2)
C(12) 0.045(1) 0.050(1) 0.050(1) -0.0173(8) 0.0103(9) -0.0227(8)
C(13A) 0.041(2) 0.044(2) 0.063(3) -0.015(2) 0.003(2) -0.018(2)
C(13B) 0.048(3) 0.057(3) 0.085(4) -0.024(2) 0.017(2) -0.036(2)
C(14A) 0.073(3) 0.060(3) 0.072(3) -0.020(2) 0.018(3) 0.001(2)
C(14B) 0.053(3) 0.132(5) 0.083(4) -0.025(3) -0.007(3) -0.033(3)
C(15) 0.043(1) 0.0365(9) 0.0408(10) -0.0069(7) 0.0028(8) -0.0116(7)
C(16) 0.067(1) 0.042(1) 0.053(1) -0.0036(9) -0.009(1) -0.0035(8)
C(17) 0.073(2) 0.035(1) 0.088(2) -0.0017(10) 0.005(1) -0.0097(10)
C(18) 0.088(2) 0.050(1) 0.082(2) -0.018(1) 0.028(1) -0.035(1)
C(19) 0.097(2) 0.064(1) 0.048(1) -0.024(1) 0.007(1) -0.0261(10)
C(20) 0.070(1) 0.047(1) 0.040(1) -0.0079(10) -0.0006(10) -0.0099(8)
C(21) 0.0344(9) 0.0345(8) 0.0373(9) 0.0006(7) 0.0027(7) -0.0067(7)
C(22) 0.041(1) 0.0395(9) 0.0398(10) 0.0000(7) -0.0015(8) -0.0068(7)
C(23) 0.053(1) 0.048(1) 0.049(1) 0.0139(9) -0.0054(10) -0.0073(9)
C(24) 0.054(1) 0.054(1) 0.054(1) 0.0139(9) 0.0050(10) -0.0133(9)
C(25) 0.063(1) 0.053(1) 0.045(1) 0.0062(9) 0.0122(10) -0.0113(9)
C(26) 0.049(1) 0.048(1) 0.0356(10) 0.0032(8) 0.0056(8) -0.0075(8)
C(27) 0.050(1) 0.0468(10) 0.038(1) 0.0068(8) -0.0047(8) -0.0040(8)
C(28) 0.080(2) 0.068(1) 0.042(1) 0.012(1) -0.013(1) -0.001(1)
C(29) 0.067(1) 0.059(1) 0.049(1) 0.000(1) -0.010(1) -0.018(1)
C(30) 0.062(1) 0.074(1) 0.039(1) -0.005(1) 0.007(1) 0.001(1)
C(31) 0.083(2) 0.078(2) 0.071(2) 0.038(1) 0.009(1) -0.016(1)
C(32) 0.071(1) 0.052(1) 0.036(1) 0.0075(9) 0.0067(10) -0.0096(8)
C(33A) 0.056(4) 0.094(5) 0.034(2) 0.018(3) 0.017(3) -0.014(2)
C(33B) 0.090(7) 0.075(4) 0.036(2) 0.004(4) 0.004(3) 0.000(2)
C(34A) 0.064(3) 0.129(4) 0.035(3) 0.007(3) 0.006(2) 0.000(3)
C(34B) 0.108(5) 0.102(3) 0.080(4) -0.022(3) 0.005(4) -0.040(3)

loop_
_atom_type_symbol
_atom_type_description
_atom_type_scat_dispersion_real
_atom_type_scat_dispersion_imag
_atom_type_scat_source
C C 0.003 0.002
;International Tables for Crystallography
(1992, Vol. C, Tables 4.2.6.8 and 6.1.1.1)
;
H H 0.000 0.000
;International Tables for Crystallography
(1992, Vol. C, Table 6.1.1.2)
;
Cl Cl 0.148 0.159
;International Tables for Crystallography
(1992, Vol. C, Tables 4.2.6.8 and 6.1.1.1)
;
N N 0.006 0.003
;International Tables for Crystallography
(1992, Vol. C, Tables 4.2.6.8 and 6.1.1.1)
;
O O 0.011 0.006
;International Tables for Crystallography
(1992, Vol. C, Tables 4.2.6.8 and 6.1.1.1)
;
Ti Ti 0.278 0.446
;International Tables for Crystallography
(1992, Vol. C, Tables 4.2.6.8 and 6.1.1.1)
;

loop_
_geom_angle_atom_site_label_1
_geom_angle_atom_site_label_2
_geom_angle_atom_site_label_3
_geom_angle
_geom_angle_publ_flag
Cl(1) Ti Cl(2) 93.50(3) yes
Cl(1) Ti O(1) 97.01(6) yes
Cl(1) Ti O(2) 165.38(6) yes
Cl(1) Ti O(3) 85.01(6) yes
Cl(1) Ti N(1) 85.27(6) yes
Cl(2) Ti O(1) 99.08(6) yes
Cl(2) Ti O(2) 91.98(6) yes
Cl(2) Ti O(3) 91.15(6) yes
Cl(2) Ti N(1) 178.77(6) yes
O(1) Ti O(2) 95.50(8) yes
O(1) Ti O(3) 169.41(8) yes
O(1) Ti N(1) 81.24(7) yes
O(2) Ti O(3) 81.33(7) yes
O(2) Ti N(1) 89.17(8) yes
O(3) Ti N(1) 88.59(8) yes
Ti O(1) C(1) 137.4(2) yes
Ti O(2) C(21) 140.4(2) yes
Ti O(3) C(32) 133.2(2) yes
Ti N(1) C(12) 125.3(2) yes
Ti N(1) C(15) 116.1(2) yes
C(12) N(1) C(15) 118.6(2) yes
O(1) C(1) C(2) 120.1(2) yes
O(1) C(1) C(6) 118.7(2) yes
C(2) C(1) C(6) 121.2(2) yes
C(1) C(2) C(3) 116.6(2) yes
C(1) C(2) C(7) 121.4(2) yes
C(3) C(2) C(7) 122.0(2) yes
C(2) C(3) C(4) 124.1(2) yes
C(3) C(4) C(5) 117.8(2) yes
C(3) C(4) C(11) 121.0(3) yes
C(5) C(4) C(11) 121.2(3) yes
C(4) C(5) C(6) 121.8(2) yes
C(1) C(6) C(5) 118.1(2) yes
C(1) C(6) C(12) 121.4(2) yes
C(5) C(6) C(12) 120.1(2) yes
C(2) C(7) C(8) 110.4(3) yes
C(2) C(7) C(9) 111.5(2) yes
C(2) C(7) C(10) 109.4(2) yes
C(8) C(7) C(9) 107.5(3) yes
C(8) C(7) C(10) 109.8(3) yes
C(9) C(7) C(10) 108.2(3) yes
N(1) C(12) C(6) 123.2(2) yes
N(1) C(12) C(13A) 117.3(3) yes
N(1) C(12) C(13B) 120.3(3) yes
C(6) C(12) C(13A) 115.0(3) yes
C(6) C(12) C(13B) 114.8(3) yes
C(13A) C(12) C(13B) 35.5(3) yes
C(12) C(13A) C(13B) 71.5(6) yes
C(12) C(13A) C(14A) 113.7(5) yes
C(13B) C(13A) C(14A) 167.1(9) yes
C(12) C(13B) C(13A) 73.0(6) yes
C(12) C(13B) C(14B) 114.1(5) yes
C(13A) C(13B) C(14B) 172.9(8) yes
N(1) C(15) C(16) 119.4(2) yes
N(1) C(15) C(20) 119.9(2) yes
C(16) C(15) C(20) 120.7(2) yes
C(15) C(16) C(17) 119.1(3) yes
C(16) C(17) C(18) 119.9(3) yes
C(17) C(18) C(19) 120.5(3) yes
C(18) C(19) C(20) 120.2(3) yes
C(15) C(20) C(19) 119.6(3) yes
O(2) C(21) C(22) 118.5(2) yes
O(2) C(21) C(26) 120.3(2) yes
C(22) C(21) C(26) 121.1(2) yes
C(21) C(22) C(23) 116.4(2) yes
C(21) C(22) C(27) 121.2(2) yes
C(23) C(22) C(27) 122.4(2) yes
C(22) C(23) C(24) 124.1(3) yes
C(23) C(24) C(25) 118.0(3) yes
C(23) C(24) C(31) 120.2(3) yes
C(25) C(24) C(31) 121.8(3) yes
C(24) C(25) C(26) 121.7(3) yes
C(21) C(26) C(25) 118.5(3) yes
C(21) C(26) C(32) 120.2(2) yes
C(25) C(26) C(32) 121.3(3) yes
C(22) C(27) C(28) 111.8(2) yes
C(22) C(27) C(29) 109.1(2) yes
C(22) C(27) C(30) 111.1(2) yes
C(28) C(27) C(29) 106.7(2) yes
C(28) C(27) C(30) 107.9(3) yes
C(29) C(27) C(30) 110.0(2) yes
O(3) C(32) C(26) 123.0(3) yes
O(3) C(32) C(33A) 113.1(5) yes
O(3) C(32) C(33B) 120.3(5) yes
C(26) C(32) C(33A) 122.9(5) yes
C(26) C(32) C(33B) 114.9(5) yes
C(33A) C(32) C(33B) 25.3(5) yes
C(32) C(33A) C(33B) 87(1) yes
C(32) C(33A) C(34A) 114.9(7) yes
C(32) C(33A) C(34B) 143(1) yes
C(33B) C(33A) C(34A) 106(2) yes
C(33B) C(33A) C(34B) 117(1) yes
C(34A) C(33A) C(34B) 84.7(10) yes
C(32) C(33B) C(33A) 67(1) yes
C(32) C(33B) C(34B) 101.7(8) yes
C(33A) C(33B) C(34B) 38(1) yes
C(33A) C(34A) C(34B) 34.6(5) yes
C(33A) C(34B) C(33B) 24.7(6) yes
C(33A) C(34B) C(34A) 60.7(9) yes
C(33B) C(34B) C(34A) 69.9(7) yes

loop_
_geom_bond_atom_site_label_1
_geom_bond_atom_site_label_2
_geom_bond_distance
_geom_bond_publ_flag
Ti Cl(1) 2.3194(8) yes
Ti Cl(2) 2.3186(8) yes
Ti O(1) 1.821(2) yes
Ti O(2) 1.863(2) yes
Ti O(3) 2.084(2) yes
Ti N(1) 2.198(2) yes
O(1) C(1) 1.350(3) yes
O(2) C(21) 1.339(3) yes
O(3) C(32) 1.253(3) yes
N(1) C(12) 1.291(3) yes
N(1) C(15) 1.453(3) yes
C(1) C(2) 1.414(3) yes
C(1) C(6) 1.409(3) yes
C(2) C(3) 1.388(4) yes
C(2) C(7) 1.534(4) yes
C(3) C(4) 1.389(4) yes
C(4) C(5) 1.376(4) yes
C(4) C(11) 1.517(4) yes
C(5) C(6) 1.412(4) yes
C(6) C(12) 1.478(3) yes
C(7) C(8) 1.533(5) yes
C(7) C(9) 1.530(4) yes
C(7) C(10) 1.553(5) yes
C(12) C(13A) 1.562(6) yes
C(12) C(13B) 1.549(7) yes
C(13A) C(13B) 0.950(9) yes
C(13A) C(14A) 1.513(10) yes
C(13B) C(14B) 1.57(1) yes
C(15) C(16) 1.388(4) yes
C(15) C(20) 1.369(4) yes
C(16) C(17) 1.403(4) yes
C(17) C(18) 1.366(5) yes
C(18) C(19) 1.380(5) yes
C(19) C(20) 1.389(4) yes
C(21) C(22) 1.414(4) yes
C(21) C(26) 1.415(4) yes
C(22) C(23) 1.405(4) yes
C(22) C(27) 1.534(4) yes
C(23) C(24) 1.391(4) yes
C(24) C(25) 1.372(4) yes
C(24) C(31) 1.514(4) yes
C(25) C(26) 1.416(4) yes
C(26) C(32) 1.468(4) yes
C(27) C(28) 1.548(4) yes
C(27) C(29) 1.539(4) yes
C(27) C(30) 1.533(4) yes
C(32) C(33A) 1.501(10) yes
C(32) C(33B) 1.62(1) yes
C(33A) C(33B) 0.69(1) yes
C(33A) C(34A) 1.58(1) yes
C(33A) C(34B) 1.03(1) yes
C(33B) C(34B) 1.48(1) yes
C(34A) C(34B) 1.80(1) yes

loop_
_geom_contact_atom_site_label_1
_geom_contact_atom_site_label_2
_geom_contact_distance
_geom_contact_publ_flag
C(32) C(33A) 1.501(10) yes

loop_
_geom_torsion_atom_site_label_1
_geom_torsion_atom_site_label_2
_geom_torsion_atom_site_label_3
_geom_torsion_atom_site_label_4
_geom_torsion
_geom_torsion_publ_flag
Ti O(1) C(1) C(2) 152.9(2) yes
Ti O(1) C(1) C(6) -28.1(3) yes
Ti O(2) C(21) C(22) -167.1(2) yes
Ti O(2) C(21) C(26) 12.1(4) yes
Ti O(3) C(32) C(26) -9.2(5) yes
Ti O(3) C(32) C(33A) -177.9(5) yes
Ti O(3) C(32) C(33B) 154.9(4) yes
Ti N(1) C(12) C(6) 6.9(4) yes
Ti N(1) C(12) C(13A) 162.1(3) yes
Ti N(1) C(12) C(13B) -157.3(4) yes
Ti N(1) C(15) C(16) -85.9(3) yes
Ti N(1) C(15) C(20) 94.3(3) yes
Cl(1) Ti O(1) C(1) -44.1(2) yes
Cl(1) Ti O(2) C(21) -35.3(4) yes
Cl(1) Ti O(3) C(32) -173.1(3) yes
Cl(1) Ti N(1) C(12) 71.3(2) yes
Cl(1) Ti N(1) C(15) -108.2(2) yes
Cl(2) Ti O(1) C(1) -138.8(2) yes
Cl(2) Ti O(2) C(21) 76.7(2) yes
Cl(2) Ti O(3) C(32) -79.7(3) yes
Cl(2) Ti N(1) C(12) 78(2) yes
Cl(2) Ti N(1) C(15) -100(2) yes
O(1) Ti O(2) C(21) 176.0(2) yes
O(1) Ti O(3) C(32) 85.4(5) yes
O(1) Ti N(1) C(12) -26.6(2) yes
O(1) Ti N(1) C(15) 154.0(2) yes
O(1) C(1) C(2) C(3) -176.4(2) yes
O(1) C(1) C(2) C(7) 4.2(4) yes
O(1) C(1) C(6) C(5) 174.9(2) yes
O(1) C(1) C(6) C(12) -12.3(4) yes
O(2) Ti O(1) C(1) 128.3(2) yes
O(2) Ti O(3) C(32) 12.2(3) yes
O(2) Ti N(1) C(12) -122.3(2) yes
O(2) Ti N(1) C(15) 58.3(2) yes
O(2) C(21) C(22) C(23) -177.2(2) yes
O(2) C(21) C(22) C(27) 3.3(4) yes
O(2) C(21) C(26) C(25) 178.2(3) yes
O(2) C(21) C(26) C(32) -1.4(4) yes
O(3) Ti O(1) C(1) 56.3(5) yes
O(3) Ti O(2) C(21) -14.2(2) yes
O(3) Ti N(1) C(12) 156.4(2) yes
O(3) Ti N(1) C(15) -23.1(2) yes
O(3) C(32) C(26) C(21) 1.2(5) yes
O(3) C(32) C(26) C(25) -178.4(3) yes
O(3) C(32) C(33A) C(33B) -112(1) yes
O(3) C(32) C(33A) C(34A) -5.3(9) yes
O(3) C(32) C(33A) C(34B) 112(1) yes
O(3) C(32) C(33B) C(33A) 79(2) yes
O(3) C(32) C(33B) C(34B) 97.1(8) yes
N(1) Ti O(1) C(1) 40.0(2) yes
N(1) Ti O(2) C(21) -102.9(3) yes
N(1) Ti O(3) C(32) 101.5(3) yes
N(1) C(12) C(6) C(1) 18.2(4) yes
N(1) C(12) C(6) C(5) -169.2(3) yes
N(1) C(12) C(13A) C(13B) 104.7(6) yes
N(1) C(12) C(13A) C(14A) -87.9(6) yes
N(1) C(12) C(13B) C(13A) -95.6(7) yes
N(1) C(12) C(13B) C(14B) 83.9(6) yes
N(1) C(15) C(16) C(17) -178.9(3) yes
N(1) C(15) C(20) C(19) 177.5(3) yes
C(1) C(2) C(3) C(4) 0.9(4) yes
C(1) C(2) C(7) C(8) -62.5(4) yes
C(1) C(2) C(7) C(9) 178.1(3) yes
C(1) C(2) C(7) C(10) 58.5(4) yes
C(1) C(6) C(5) C(4) 2.0(4) yes
C(1) C(6) C(12) C(13A) -137.5(4) yes
C(1) C(6) C(12) C(13B) -176.8(4) yes
C(2) C(1) C(6) C(5) -6.1(4) yes
C(2) C(1) C(6) C(12) 166.7(3) yes
C(2) C(3) C(4) C(5) -4.8(5) yes
C(2) C(3) C(4) C(11) 177.7(3) yes
C(3) C(2) C(1) C(6) 4.7(4) yes
C(3) C(2) C(7) C(8) 118.2(3) yes
C(3) C(2) C(7) C(9) -1.3(4) yes
C(3) C(2) C(7) C(10) -120.9(3) yes
C(3) C(4) C(5) C(6) 3.2(5) yes
C(4) C(3) C(2) C(7) -179.7(3) yes
C(4) C(5) C(6) C(12) -170.9(3) yes
C(5) C(6) C(12) C(13A) 35.2(5) yes
C(5) C(6) C(12) C(13B) -4.2(5) yes
C(6) C(1) C(2) C(7) -174.8(3) yes
C(6) C(5) C(4) C(11) -179.3(3) yes
C(6) C(12) N(1) C(15) -173.6(3) yes
C(6) C(12) C(13A) C(13B) -98.1(6) yes
C(6) C(12) C(13A) C(14A) 69.2(6) yes
C(6) C(12) C(13B) C(13A) 99.0(6) yes
C(6) C(12) C(13B) C(14B) -81.5(6) yes
C(12) N(1) C(15) C(16) 94.6(3) yes
C(12) N(1) C(15) C(20) -85.2(3) yes
C(12) C(13A) C(13B) C(14B) -176(7) yes
C(12) C(13B) C(13A) C(14A) -115(3) yes
C(13A) C(12) N(1) C(15) -18.5(5) yes
C(13A) C(12) C(13B) C(14B) 179.5(10) yes
C(13B) C(12) N(1) C(15) 22.2(5) yes
C(13B) C(12) C(13A) C(14A) 167.4(10) yes
C(14A) C(13A) C(13B) C(14B) 67(9) yes
C(15) C(16) C(17) C(18) 0.7(5) yes
C(15) C(20) C(19) C(18) 1.9(5) yes
C(16) C(15) C(20) C(19) -2.2(5) yes
C(16) C(17) C(18) C(19) -1.1(5) yes
C(17) C(16) C(15) C(20) 0.9(5) yes
C(17) C(18) C(19) C(20) -0.2(5) yes
C(21) C(22) C(23) C(24) -3.4(5) yes
C(21) C(22) C(27) C(28) 178.6(3) yes
C(21) C(22) C(27) C(29) 60.8(3) yes
C(21) C(22) C(27) C(30) -60.7(3) yes
C(21) C(26) C(25) C(24) 1.1(5) yes
C(21) C(26) C(32) C(33A) 168.8(5) yes
C(21) C(26) C(32) C(33B) -163.6(5) yes
C(22) C(21) C(26) C(25) -2.6(4) yes
C(22) C(21) C(26) C(32) 177.7(3) yes
C(22) C(23) C(24) C(25) 2.0(5) yes
C(22) C(23) C(24) C(31) -178.8(3) yes
C(23) C(22) C(21) C(26) 3.7(4) yes
C(23) C(22) C(27) C(28) -0.9(4) yes
C(23) C(22) C(27) C(29) -118.7(3) yes
C(23) C(22) C(27) C(30) 119.8(3) yes
C(23) C(24) C(25) C(26) -0.8(5) yes
C(24) C(23) C(22) C(27) 176.1(3) yes
C(24) C(25) C(26) C(32) -179.3(3) yes
C(25) C(26) C(32) C(33A) -10.8(7) yes
C(25) C(26) C(32) C(33B) 16.7(6) yes
C(26) C(21) C(22) C(27) -175.8(2) yes
C(26) C(25) C(24) C(31) -179.9(3) yes
C(26) C(32) C(33A) C(33B) 78(2) yes
C(26) C(32) C(33A) C(34A) -174.0(5) yes
C(26) C(32) C(33A) C(34B) -56(2) yes
C(26) C(32) C(33B) C(33A) -114(1) yes
C(26) C(32) C(33B) C(34B) -97.6(7) yes
C(32) C(33A) C(33B) C(34B) -152(2) yes
C(32) C(33A) C(34A) C(34B) 148(1) yes
C(32) C(33A) C(34B) C(33B) 127(3) yes
C(32) C(33A) C(34B) C(34A) -126(1) yes
C(32) C(33B) C(33A) C(34A) -115(1) yes
C(32) C(33B) C(33A) C(34B) 152(2) yes
C(32) C(33B) C(34B) C(33A) -26(2) yes
C(32) C(33B) C(34B) C(34A) -89.3(6) yes
C(33A) C(32) C(33B) C(34B) 17(1) yes
C(33A) C(33B) C(34B) C(34A) -63(2) yes
C(33A) C(34A) C(34B) C(33B) 25.3(7) yes
C(33B) C(32) C(33A) C(34A) 107(2) yes
C(33B) C(32) C(33A) C(34B) -135(3) yes
C(33B) C(33A) C(34A) C(34B) -116(1) yes
C(33B) C(33A) C(34B) C(34A) 106(2) yes
C(33B) C(34B) C(33A) C(34A) -106(2) yes
C(34A) C(33A) C(33B) C(34B) 92(1) yes
C(34A) C(33A) C(33B) C(34B) 92(1) yes
